data_8104182
loop_
_publ_author_name
'Fischer, T.'
'Eisenmann, B.'
'Kniep, R.'

_publ_section_title
;
 Crystal structure of dialuminium tris(sulfate) pentahydrate
;
_journal_name_full 'Zeitschrift fuer Kristallographie (149,1979-)'
_journal_page_first 471
_journal_page_last 472
_journal_volume 211
_journal_year 1996
_chemical_formula_sum 'Al2 H10 O17 S3'
_chemical_name_systematic 'Al2 (S O4)3 (H2 O)5'
_space_group_IT_number 14
_symmetry_space_group_name_Hall '-P 2yn'
_symmetry_space_group_name_H-M 'P 1 21/n 1'
_cell_angle_alpha 90
_cell_angle_beta 96.44
_cell_angle_gamma 90
_cell_formula_units_Z 4
_cell_length_a 5.4843
_cell_length_b 10.7958
_cell_length_c 20.8427
_cell_volume 1226.255
_citation_journal_id_ASTM ZEKRDZ
_cod_data_source_file Fischer_ZEKRDZ_1996_1890.cif
_cod_data_source_block H10Al2O17S3
_cod_original_sg_symbol_Hall '-P 2ybc (x-z,y,z)'
_cod_original_formula_sum 'H10 Al2 O17 S3'
_cod_database_code 8104182

loop_
_symmetry_equiv_pos_as_xyz
x,y,z
-x+1/2,y+1/2,-z+1/2
-x,-y,-z
x-1/2,-y-1/2,z-1/2

loop_
_atom_site_label
_atom_site_type_symbol
_atom_site_fract_x
_atom_site_fract_y
_atom_site_fract_z
_atom_site_occupancy
_atom_site_U_iso_or_equiv
O10 O-2 0.3541 -0.5343 0.82908 1 0.0
O6 O-2 -0.2558 -0.2089 0.88512 1 0.0
H3 H+1 -0.7766 -0.3463 0.0232 1 0.0
Al1 Al+3 -0.08807 -0.23844 0.81371 1 0.0
O5 O-2 0.2546 0.0139 0.931 1 0.0
Al3 Al+3 -0.5 -0.5 0 1 0.0
O8 O-2 -0.0346 -0.2354 0.99114 1 0.0
H4 H+1 0.0881 -0.314 0.7037 1 0.0
O14 O-2 -0.7463 -0.0541 0.04876 1 0.0
H6 H+1 -0.4019 -0.3766 0.7466 1 0.0
H8 H+1 -0.732 -0.4048 0.0781 1 0.0
O12 O-2 0.231 -0.5094 0.93667 1 0.0
H1 H+1 -0.8374 -0.1021 0.0316 1 0.0
H2 H+1 -0.3778 -0.4111 0.8021 1 0.0
O2 O-2 0.0031 0.0893 0.83931 1 0.0
Al2 Al+3 -0.5 0 0 1 0.0
O15 O-2 -0.6727 -0.3828 0.04476 1 0.0
H5 H+1 -0.3406 -0.11 0.737 1 0.0
H7 H+1 -0.3804 -0.0662 0.791 1 0.0
O17 O-2 0.0507 -0.25 0.73455 1 0.0
O9 O-2 0.1145 -0.3605 0.85484 1 0.0
O1 O-2 0.1567 -0.1218 0.84081 1 0.0
H9 H+1 -0.7262 -0.0626 0.0897 1 0.0
O7 O-2 -0.36 -0.37549 0.95104 1 0.0
O13 O-2 -0.3214 -0.361 0.78263 1 0.0
O4 O-2 0.4329 0.0454 0.83241 1 0.0
O16 O-2 -0.297 -0.1166 0.77266 1 0.0
H10 H+1 0.1062 -0.1915 0.7125 1 0.0
S2 S+6 -0.2704 -0.24668 0.95272 1 0.0
O11 O-2 -0.0669 -0.5658 0.85069 1 0.0
O3 O-2 -0.4559 -0.1677 0.97765 1 0.0
S3 S+6 0.15867 -0.49445 0.86655 1 0.0
S1 S+6 0.20765 0.00769 0.85982 1 0.0
